data_4131213
loop_
_publ_author_name
'Kosai, Tomoyuki'
'Ishida, Shintaro'
'Iwamoto, Takeaki'

_publ_section_title
;
 Pentasila-1,4-diene: Homoconjugation between Si&#x2550;Si Double Bonds
 via a SiMe(2) Unit.
;
_journal_issue 1
_journal_name_full 'Journal of the American Chemical Society'
_journal_page_first 99
_journal_page_last 102
_journal_paper_doi 10.1021/jacs.6b11912
_journal_volume 139
_journal_year 2017
_chemical_formula_moiety 'C54 H114 Si14'
_chemical_formula_sum 'C54 H114 Si14'
_chemical_formula_weight 1156.71
_space_group_crystal_system monoclinic
_space_group_IT_number 14
_space_group_name_Hall '-P 2yab'
_space_group_name_H-M_alt 'P 1 21/a 1'
_atom_sites_solution_hydrogens geom
_audit_creation_method SHELXL-2014
_cell_angle_alpha 90
_cell_angle_beta 96.034(2)
_cell_angle_gamma 90
_cell_formula_units_Z 2
_cell_length_a 9.7545(17)
_cell_length_b 24.247(4)
_cell_length_c 16.831(3)
_cell_measurement_reflns_used 7041
_cell_measurement_temperature 173(2)
_cell_measurement_theta_max 25.28
_cell_measurement_theta_min 2.26
_cell_volume 3958.8(12)
_computing_cell_refinement 'Bruker SAINT'
_computing_data_collection 'Bruker APEX2'
_computing_data_reduction 'Bruker SAINT'
_computing_molecular_graphics 'Bruker SHELXTL'
_computing_publication_material 'Bruker SHELXTL'
_computing_structure_refinement 'SHELXL-2014 (Sheldrick 2014)'
_computing_structure_solution 'SHELXS-97 (Sheldrick 2008)'
_diffrn_ambient_temperature 173(2)
_diffrn_detector_area_resol_mean 8.333
_diffrn_measured_fraction_theta_full 0.968
_diffrn_measured_fraction_theta_max 0.997
_diffrn_measurement_device_type 'Bruker APEXII CCD area detector'
_diffrn_measurement_method 'phi and omega scans'
_diffrn_radiation_monochromator 'Bruker Helios multilayer confocal mirror'
_diffrn_radiation_source 'Bruker TXS fine-focus rotating anode'
_diffrn_radiation_type MoK\a
_diffrn_radiation_wavelength 0.71073
_diffrn_reflns_av_R_equivalents 0.0370
_diffrn_reflns_av_unetI/netI 0.0479
_diffrn_reflns_Laue_measured_fraction_full 0.968
_diffrn_reflns_Laue_measured_fraction_max 0.997
_diffrn_reflns_limit_h_max 11
_diffrn_reflns_limit_h_min -10
_diffrn_reflns_limit_k_max 27
_diffrn_reflns_limit_k_min -28
_diffrn_reflns_limit_l_max 18
_diffrn_reflns_limit_l_min -20
_diffrn_reflns_number 18774
_diffrn_reflns_point_group_measured_fraction_full 0.968
_diffrn_reflns_point_group_measured_fraction_max 0.997
_diffrn_reflns_theta_full 25.242
_diffrn_reflns_theta_max 24.999
_diffrn_reflns_theta_min 1.680
_exptl_absorpt_coefficient_mu 0.254
_exptl_absorpt_correction_T_max 0.7452
_exptl_absorpt_correction_T_min 0.3775
_exptl_absorpt_correction_type empirical
_exptl_absorpt_process_details 'SADABS Sheldrick 1996'
_exptl_crystal_colour orange
_exptl_crystal_density_diffrn 0.970
_exptl_crystal_description plate
_exptl_crystal_F_000 1268
_exptl_crystal_size_max 0.200
_exptl_crystal_size_mid 0.100
_exptl_crystal_size_min 0.020
_platon_squeeze_details
;
;
_refine_diff_density_max 0.728
_refine_diff_density_min -0.348
_refine_diff_density_rms 0.086
_refine_ls_extinction_method none
_refine_ls_goodness_of_fit_ref 1.064
_refine_ls_hydrogen_treatment constr
_refine_ls_matrix_type full
_refine_ls_number_parameters 307
_refine_ls_number_reflns 6943
_refine_ls_number_restraints 0
_refine_ls_restrained_S_all 1.064
_refine_ls_R_factor_all 0.0805
_refine_ls_R_factor_gt 0.0672
_refine_ls_shift/su_max 0.001
_refine_ls_shift/su_mean 0.000
_refine_ls_structure_factor_coef Fsqd
_refine_ls_weighting_details 'w=1/[\s^2^(Fo^2^)+(0.1037P)^2^+3.6572P] where P=(Fo^2^+2Fc^2^)/3'
_refine_ls_weighting_scheme calc
_refine_ls_wR_factor_gt 0.1797
_refine_ls_wR_factor_ref 0.1867
_reflns_Friedel_coverage 0.000
_reflns_number_gt 5577
_reflns_number_total 6943
_reflns_threshold_expression 'I > 2\s(I)'
_cod_data_source_file ja6b11912_si_002.cif
_cod_data_source_block Compound2_si352a
_cod_original_sg_symbol_Hall '-P 2yba'
_cod_original_sg_symbol_H-M P2(1)/a
_cod_database_code 4131213
_shelx_space_group_comment
;
The symmetry employed for this shelxl refinement is uniquely defined
by the following loop, which should always be used as a source of
symmetry information in preference to the above space-group names.
They are only intended as comments.
;
_shelx_estimated_absorpt_t_min 0.951
_shelx_estimated_absorpt_t_max 0.995
_shelxl_version_number 2014-3

loop_
_space_group_symop_operation_xyz
'x, y, z'
'-x+1/2, y+1/2, -z'
'-x, -y, -z'
'x-1/2, -y-1/2, z'

loop_
_atom_site_label
_atom_site_type_symbol
_atom_site_fract_x
_atom_site_fract_y
_atom_site_fract_z
_atom_site_U_iso_or_equiv
_atom_site_adp_type
_atom_site_occupancy
_atom_site_site_symmetry_order
_atom_site_calc_flag
_atom_site_refinement_flags_posn
_atom_site_refinement_flags_adp
Si1 Si 0.18498(8) 0.54345(4) 0.25405(5) 0.0290(2) Uani 1 1 d . .
Si2 Si 0.32413(9) 0.55091(4) 0.36452(5) 0.0331(2) Uani 1 1 d . .
Si3 Si 0.43806(9) 0.47993(4) 0.44267(5) 0.0290(2) Uani 1 1 d . .
C1 C 0.1659(3) 0.48569(14) 0.17665(18) 0.0302(7) Uani 1 1 d . .
C2 C 0.0341(3) 0.50635(16) 0.12345(19) 0.0382(8) Uani 1 1 d . .
H1 H 0.0316 0.4897 0.0696 0.046 Uiso 1 1 calc R U
H2 H -0.0493 0.4942 0.1474 0.046 Uiso 1 1 calc R U
C3 C 0.0333(3) 0.56882(16) 0.1161(2) 0.0409(9) Uani 1 1 d . .
H3 H -0.0585 0.5811 0.0917 0.049 Uiso 1 1 calc R U
H4 H 0.1023 0.5802 0.0801 0.049 Uiso 1 1 calc R U
C4 C 0.0671(3) 0.59803(15) 0.2000(2) 0.0365(8) Uani 1 1 d . .
C5 C 0.3040(3) 0.61614(13) 0.42433(17) 0.0293(7) Uani 1 1 d . .
C6 C 0.3975(3) 0.66022(14) 0.4204(2) 0.0370(8) Uani 1 1 d . .
C7 C 0.3861(4) 0.70687(16) 0.4660(2) 0.0496(10) Uani 1 1 d . .
H5 H 0.4513 0.7357 0.4632 0.060 Uiso 1 1 calc R U
C8 C 0.2828(5) 0.71303(17) 0.5157(2) 0.0546(11) Uani 1 1 d . .
C9 C 0.1922(4) 0.66954(18) 0.5206(2) 0.0490(10) Uani 1 1 d . .
H6 H 0.1212 0.6729 0.5548 0.059 Uiso 1 1 calc R U
C10 C 0.2013(3) 0.62113(15) 0.47731(19) 0.0369(8) Uani 1 1 d . .
C11 C 0.5109(4) 0.65885(19) 0.3655(2) 0.0528(10) Uani 1 1 d . .
H7 H 0.5077 0.6237 0.3367 0.079 Uiso 1 1 calc R U
H8 H 0.4979 0.6893 0.3271 0.079 Uiso 1 1 calc R U
H9 H 0.6006 0.6627 0.3972 0.079 Uiso 1 1 calc R U
C12 C 0.2698(7) 0.7654(2) 0.5646(3) 0.0908(19) Uani 1 1 d . .
H10 H 0.3422 0.7915 0.5536 0.136 Uiso 1 1 calc R U
H11 H 0.1792 0.7822 0.5499 0.136 Uiso 1 1 calc R U
H12 H 0.2796 0.7563 0.6216 0.136 Uiso 1 1 calc R U
C13 C 0.1023(4) 0.57445(18) 0.4891(2) 0.0503(10) Uani 1 1 d . .
H13 H 0.1214 0.5434 0.4547 0.076 Uiso 1 1 calc R U
H14 H 0.1139 0.5626 0.5450 0.076 Uiso 1 1 calc R U
H15 H 0.0074 0.5871 0.4751 0.076 Uiso 1 1 calc R U
C14 C 0.5636(4) 0.44262(16) 0.3844(2) 0.0427(9) Uani 1 1 d . .
H16 H 0.6298 0.4690 0.3664 0.064 Uiso 1 1 calc R U
H17 H 0.6129 0.4147 0.4184 0.064 Uiso 1 1 calc R U
H18 H 0.5135 0.4246 0.3379 0.064 Uiso 1 1 calc R U
C15 C 0.3108(4) 0.42902(16) 0.4772(2) 0.0454(9) Uani 1 1 d . .
H19 H 0.2453 0.4484 0.5077 0.068 Uiso 1 1 calc R U
H20 H 0.2607 0.4111 0.4307 0.068 Uiso 1 1 calc R U
H21 H 0.3601 0.4011 0.5113 0.068 Uiso 1 1 calc R U
Si4 Si 0.12042(11) 0.41547(4) 0.21806(6) 0.0423(3) Uani 1 1 d . .
C16 C 0.0214(5) 0.37431(19) 0.1372(3) 0.0652(12) Uani 1 1 d . .
H22 H 0.0763 0.3704 0.0920 0.098 Uiso 1 1 calc R U
H23 H 0.0013 0.3377 0.1577 0.098 Uiso 1 1 calc R U
H24 H -0.0652 0.3933 0.1195 0.098 Uiso 1 1 calc R U
C17 C 0.0045(5) 0.4194(2) 0.2994(3) 0.0630(12) Uani 1 1 d . .
H25 H -0.0789 0.4401 0.2804 0.094 Uiso 1 1 calc R U
H26 H -0.0210 0.3821 0.3146 0.094 Uiso 1 1 calc R U
H27 H 0.0525 0.4382 0.3458 0.094 Uiso 1 1 calc R U
C18 C 0.2751(5) 0.37538(18) 0.2609(3) 0.0595(11) Uani 1 1 d . .
H28 H 0.3402 0.3719 0.2207 0.089 Uiso 1 1 calc R U
H29 H 0.3197 0.3947 0.3078 0.089 Uiso 1 1 calc R U
H30 H 0.2462 0.3386 0.2766 0.089 Uiso 1 1 calc R U
Si5 Si 0.31535(9) 0.47822(5) 0.11205(5) 0.0403(3) Uani 1 1 d . .
C19 C 0.4884(4) 0.4872(2) 0.1703(2) 0.0543(11) Uani 1 1 d . .
H31 H 0.4966 0.4621 0.2161 0.081 Uiso 1 1 calc R U
H32 H 0.5609 0.4790 0.1359 0.081 Uiso 1 1 calc R U
H33 H 0.4983 0.5254 0.1893 0.081 Uiso 1 1 calc R U
C20 C 0.3146(5) 0.4102(2) 0.0586(3) 0.0657(13) Uani 1 1 d . .
H34 H 0.2248 0.4046 0.0277 0.099 Uiso 1 1 calc R U
H35 H 0.3871 0.4100 0.0225 0.099 Uiso 1 1 calc R U
H36 H 0.3315 0.3804 0.0978 0.099 Uiso 1 1 calc R U
C21 C 0.3045(4) 0.5270(2) 0.0253(2) 0.0618(12) Uani 1 1 d . .
H37 H 0.2146 0.5231 -0.0061 0.093 Uiso 1 1 calc R U
H38 H 0.3153 0.5650 0.0451 0.093 Uiso 1 1 calc R U
H39 H 0.3779 0.5186 -0.0083 0.093 Uiso 1 1 calc R U
Si6 Si 0.15794(12) 0.66532(5) 0.17938(7) 0.0510(3) Uani 1 1 d . .
C22 C 0.3360(5) 0.6536(2) 0.1509(3) 0.0703(13) Uani 1 1 d . .
H40 H 0.3324 0.6272 0.1067 0.105 Uiso 1 1 calc R U
H41 H 0.3743 0.6886 0.1342 0.105 Uiso 1 1 calc R U
H42 H 0.3947 0.6389 0.1969 0.105 Uiso 1 1 calc R U
C23 C 0.0633(6) 0.7019(2) 0.0914(3) 0.0890(18) Uani 1 1 d . .
H43 H 0.0530 0.6770 0.0453 0.133 Uiso 1 1 calc R U
H44 H -0.0280 0.7132 0.1047 0.133 Uiso 1 1 calc R U
H45 H 0.1157 0.7346 0.0783 0.133 Uiso 1 1 calc R U
C24 C 0.1723(6) 0.7157(2) 0.2634(3) 0.0758(14) Uani 1 1 d . .
H46 H 0.0805 0.7229 0.2799 0.114 Uiso 1 1 calc R U
H47 H 0.2321 0.7006 0.3086 0.114 Uiso 1 1 calc R U
H48 H 0.2117 0.7503 0.2459 0.114 Uiso 1 1 calc R U
Si7 Si -0.10072(10) 0.60944(5) 0.24731(7) 0.0525(3) Uani 1 1 d . .
C25 C -0.2349(5) 0.6401(3) 0.1734(3) 0.107(3) Uani 1 1 d . .
H49 H -0.2461 0.6171 0.1253 0.161 Uiso 1 1 calc R U
H50 H -0.3226 0.6421 0.1968 0.161 Uiso 1 1 calc R U
H51 H -0.2066 0.6773 0.1593 0.161 Uiso 1 1 calc R U
C26 C -0.0848(4) 0.6549(2) 0.3366(3) 0.0690(14) Uani 1 1 d . .
H52 H -0.0148 0.6400 0.3769 0.104 Uiso 1 1 calc R U
H53 H -0.0576 0.6920 0.3212 0.104 Uiso 1 1 calc R U
H54 H -0.1737 0.6568 0.3587 0.104 Uiso 1 1 calc R U
C27 C -0.1794(5) 0.5440(2) 0.2815(4) 0.0874(18) Uani 1 1 d . .
H55 H -0.1910 0.5178 0.2371 0.131 Uiso 1 1 calc R U
H56 H -0.1188 0.5280 0.3257 0.131 Uiso 1 1 calc R U
H57 H -0.2695 0.5522 0.2996 0.131 Uiso 1 1 calc R U

loop_
_atom_site_aniso_label
_atom_site_aniso_U_11
_atom_site_aniso_U_22
_atom_site_aniso_U_33
_atom_site_aniso_U_23
_atom_site_aniso_U_13
_atom_site_aniso_U_12
Si1 0.0197(4) 0.0481(5) 0.0182(4) -0.0038(3) -0.0027(3) 0.0000(4)
Si2 0.0333(5) 0.0453(5) 0.0187(4) -0.0036(4) -0.0065(4) 0.0041(4)
Si3 0.0251(4) 0.0440(5) 0.0167(4) -0.0013(3) -0.0032(3) -0.0015(4)
C1 0.0221(15) 0.0492(19) 0.0191(16) -0.0019(13) 0.0019(12) -0.0007(13)
C2 0.0226(16) 0.073(2) 0.0180(16) -0.0069(15) -0.0039(13) -0.0004(16)
C3 0.0252(16) 0.073(3) 0.0227(17) -0.0052(16) -0.0064(13) 0.0080(16)
C4 0.0248(16) 0.055(2) 0.0269(17) -0.0052(15) -0.0084(13) 0.0065(15)
C5 0.0270(15) 0.0421(18) 0.0172(15) -0.0013(12) -0.0048(12) 0.0039(13)
C6 0.0329(17) 0.051(2) 0.0251(17) 0.0046(14) -0.0082(14) -0.0016(15)
C7 0.055(2) 0.049(2) 0.039(2) -0.0028(17) -0.0213(19) -0.0062(18)
C8 0.062(3) 0.053(2) 0.042(2) -0.0162(18) -0.022(2) 0.016(2)
C9 0.041(2) 0.075(3) 0.0289(19) -0.0106(18) -0.0053(16) 0.019(2)
C10 0.0261(16) 0.061(2) 0.0223(16) -0.0014(15) -0.0038(13) 0.0056(15)
C11 0.041(2) 0.078(3) 0.038(2) 0.0106(19) 0.0018(17) -0.015(2)
C12 0.117(5) 0.072(3) 0.075(4) -0.033(3) -0.031(3) 0.028(3)
C13 0.0317(19) 0.085(3) 0.035(2) -0.0034(19) 0.0100(16) -0.0072(18)
C14 0.042(2) 0.063(2) 0.0221(17) -0.0045(15) -0.0039(15) 0.0106(17)
C15 0.042(2) 0.060(2) 0.033(2) 0.0054(16) -0.0037(16) -0.0127(17)
Si4 0.0464(6) 0.0532(6) 0.0266(5) -0.0048(4) 0.0000(4) -0.0122(5)
C16 0.071(3) 0.069(3) 0.052(3) -0.015(2) -0.008(2) -0.027(2)
C17 0.063(3) 0.083(3) 0.045(2) 0.001(2) 0.016(2) -0.027(2)
C18 0.075(3) 0.057(3) 0.044(2) -0.0012(19) -0.009(2) -0.006(2)
Si5 0.0261(5) 0.0768(7) 0.0184(5) -0.0041(4) 0.0033(4) 0.0056(4)
C19 0.0268(18) 0.108(3) 0.028(2) -0.007(2) 0.0037(15) 0.002(2)
C20 0.063(3) 0.097(3) 0.037(2) -0.025(2) 0.008(2) 0.011(2)
C21 0.044(2) 0.114(4) 0.030(2) 0.016(2) 0.0174(18) 0.012(2)
Si6 0.0521(6) 0.0547(7) 0.0415(6) 0.0063(5) -0.0168(5) 0.0010(5)
C22 0.067(3) 0.082(3) 0.063(3) 0.013(2) 0.009(2) -0.023(3)
C23 0.106(4) 0.078(3) 0.073(4) 0.019(3) -0.041(3) 0.005(3)
C24 0.090(4) 0.059(3) 0.072(3) -0.004(2) -0.018(3) -0.004(3)
Si7 0.0258(5) 0.0892(9) 0.0400(6) -0.0230(6) -0.0081(4) 0.0155(5)
C25 0.057(3) 0.203(7) 0.056(3) -0.037(4) -0.020(2) 0.072(4)
C26 0.044(2) 0.107(4) 0.054(3) -0.033(3) -0.007(2) 0.020(2)
C27 0.039(2) 0.127(5) 0.103(4) -0.031(4) 0.038(3) -0.013(3)

loop_
_atom_type_symbol
_atom_type_description
_atom_type_scat_dispersion_real
_atom_type_scat_dispersion_imag
_atom_type_scat_source
C C 0.0033 0.0016 'International Tables Vol C Tables 4.2.6.8 and 6.1.1.4'
H H 0.0000 0.0000 'International Tables Vol C Tables 4.2.6.8 and 6.1.1.4'
Si Si 0.0817 0.0704 'International Tables Vol C Tables 4.2.6.8 and 6.1.1.4'

loop_
_geom_angle_atom_site_label_1
_geom_angle_atom_site_label_2
_geom_angle_atom_site_label_3
_geom_angle
_geom_angle_site_symmetry_3
C1 Si1 C4 99.91(14) .
C1 Si1 Si2 130.33(11) .
C4 Si1 Si2 129.20(11) .
C5 Si2 Si1 115.47(10) .
C5 Si2 Si3 112.31(10) .
Si1 Si2 Si3 128.56(5) .
C14 Si3 C15 109.40(19) .
C14 Si3 Si2 110.65(12) .
C15 Si3 Si2 111.16(13) .
C14 Si3 Si3 108.54(12) 3_666
C15 Si3 Si3 108.23(12) 3_666
Si2 Si3 Si3 108.78(6) 3_666
C2 C1 Si1 99.8(2) .
C2 C1 Si4 106.6(2) .
Si1 C1 Si4 114.51(16) .
C2 C1 Si5 109.4(2) .
Si1 C1 Si5 115.53(16) .
Si4 C1 Si5 110.02(16) .
C3 C2 C1 111.2(3) .
C2 C3 C4 111.9(3) .
C3 C4 Si6 106.1(2) .
C3 C4 Si7 109.2(2) .
Si6 C4 Si7 112.73(18) .
C3 C4 Si1 99.9(2) .
Si6 C4 Si1 114.22(16) .
Si7 C4 Si1 113.50(19) .
C6 C5 C10 118.0(3) .
C6 C5 Si2 120.2(2) .
C10 C5 Si2 121.7(2) .
C7 C6 C5 120.3(3) .
C7 C6 C11 117.7(3) .
C5 C6 C11 122.0(3) .
C6 C7 C8 122.1(4) .
C9 C8 C7 117.6(3) .
C9 C8 C12 120.8(5) .
C7 C8 C12 121.5(5) .
C8 C9 C10 122.4(4) .
C9 C10 C5 119.4(3) .
C9 C10 C13 119.1(3) .
C5 C10 C13 121.5(3) .
C17 Si4 C18 105.7(2) .
C17 Si4 C16 104.7(2) .
C18 Si4 C16 109.6(2) .
C17 Si4 C1 113.78(19) .
C18 Si4 C1 113.23(17) .
C16 Si4 C1 109.37(18) .
C19 Si5 C21 107.9(2) .
C19 Si5 C20 108.1(2) .
C21 Si5 C20 100.7(2) .
C19 Si5 C1 112.93(15) .
C21 Si5 C1 113.45(16) .
C20 Si5 C1 112.93(19) .
C24 Si6 C22 107.3(2) .
C24 Si6 C23 106.2(3) .
C22 Si6 C23 105.2(3) .
C24 Si6 C4 115.0(2) .
C22 Si6 C4 112.22(19) .
C23 Si6 C4 110.4(2) .
C26 Si7 C25 107.2(2) .
C26 Si7 C27 104.8(3) .
C25 Si7 C27 105.1(3) .
C26 Si7 C4 114.83(18) .
C25 Si7 C4 110.6(2) .
C27 Si7 C4 113.61(19) .

loop_
_geom_bond_atom_site_label_1
_geom_bond_atom_site_label_2
_geom_bond_distance
_geom_bond_site_symmetry_2
Si1 C1 1.909(3) .
Si1 C4 1.918(3) .
Si1 Si2 2.1912(12) .
Si2 C5 1.896(3) .
Si2 Si3 2.3708(13) .
Si3 C14 1.880(4) .
Si3 C15 1.886(4) .
Si3 Si3 2.3753(16) 3_666
C1 C2 1.569(4) .
C1 Si4 1.910(3) .
C1 Si5 1.917(3) .
C2 C3 1.520(5) .
C3 C4 1.584(5) .
C4 Si6 1.906(4) .
C4 Si7 1.914(3) .
C5 C6 1.411(5) .
C5 C10 1.415(5) .
C6 C7 1.378(5) .
C6 C11 1.514(5) .
C7 C8 1.384(6) .
C8 C9 1.384(6) .
C8 C12 1.526(6) .
C9 C10 1.389(5) .
C10 C13 1.515(5) .
Si4 C17 1.867(4) .
Si4 C18 1.874(5) .
Si4 C16 1.872(4) .
Si5 C19 1.874(4) .
Si5 C21 1.874(4) .
Si5 C20 1.879(5) .
Si6 C24 1.863(5) .
Si6 C22 1.872(5) .
Si6 C23 1.883(5) .
Si7 C26 1.857(4) .
Si7 C25 1.863(5) .
Si7 C27 1.878(6) .

loop_
_geom_torsion_atom_site_label_1
_geom_torsion_atom_site_label_2
_geom_torsion_atom_site_label_3
_geom_torsion_atom_site_label_4
_geom_torsion
Si1 C1 C2 C3 36.6(3)
Si4 C1 C2 C3 156.0(2)
Si5 C1 C2 C3 -85.1(3)
C1 C2 C3 C4 -47.6(4)
C2 C3 C4 Si6 149.3(2)
C2 C3 C4 Si7 -89.0(3)
C2 C3 C4 Si1 30.3(3)
Si1 Si2 C5 C6 -101.2(2)
Si3 Si2 C5 C6 98.5(2)
Si1 Si2 C5 C10 82.5(3)
Si3 Si2 C5 C10 -77.9(3)
C10 C5 C6 C7 -1.2(5)
Si2 C5 C6 C7 -177.6(3)
C10 C5 C6 C11 -179.9(3)
Si2 C5 C6 C11 3.6(4)
C5 C6 C7 C8 -1.3(5)
C11 C6 C7 C8 177.5(3)
C6 C7 C8 C9 2.2(6)
C6 C7 C8 C12 -178.7(4)
C7 C8 C9 C10 -0.6(6)
C12 C8 C9 C10 -179.7(4)
C8 C9 C10 C5 -1.8(5)
C8 C9 C10 C13 177.1(3)
C6 C5 C10 C9 2.7(4)
Si2 C5 C10 C9 179.1(3)
C6 C5 C10 C13 -176.2(3)
Si2 C5 C10 C13 0.2(4)

loop_
_platon_squeeze_void_nr
_platon_squeeze_void_average_x
_platon_squeeze_void_average_y
_platon_squeeze_void_average_z
_platon_squeeze_void_volume
_platon_squeeze_void_count_electrons
_platon_squeeze_void_content
1 -0.008 0.250 0.158 348 58 ' '
2 -0.043 0.750 -0.158 348 58 ' '
